data_7702110
loop_
_publ_author_name
'Feng, Hui-Jun'
'Xu, Ling'
'Liu, Bing'
'Jiao, Huan'

_publ_section_title
;
 Europium metal-organic frameworks as recyclable and selective turn-off
 fluorescent sensors for aniline detection.
;
_journal_issue 43
_journal_name_full 'Dalton transactions (Cambridge, England : 2003)'
_journal_page_first 17392
_journal_page_last 17400
_journal_paper_doi 10.1039/c6dt03358j
_journal_volume 45
_journal_year 2016
_chemical_formula_moiety 'C8 H6 Cl Eu O5'
_chemical_formula_sum 'C8 H6 Cl Eu O5'
_chemical_formula_weight 369.54
_space_group_crystal_system monoclinic
_space_group_IT_number 14
_space_group_name_Hall '-P 2ybc'
_space_group_name_H-M_alt 'P 1 21/c 1'
_atom_sites_solution_hydrogens geom
_atom_sites_solution_primary direct
_atom_sites_solution_secondary difmap
_audit_creation_date 2016-09-14
_audit_creation_method
;
Olex2 1.2
(compiled 2016.08.25 svn.r3337 for OlexSys, GUI svn.r5221)
;
_audit_update_record
;
2016-09-16 deposited with the CCDC.
2016-09-29 downloaded from the CCDC.
;
_cell_angle_alpha 90.00
_cell_angle_beta 103.352(4)
_cell_angle_gamma 90.00
_cell_formula_units_Z 4
_cell_length_a 10.8775(4)
_cell_length_b 12.9198(4)
_cell_length_c 7.1307(3)
_cell_measurement_reflns_used 5076
_cell_measurement_temperature 293(2)
_cell_measurement_theta_max 29.1460
_cell_measurement_theta_min 4.2960
_cell_volume 975.03(6)
_computing_cell_refinement 'CrystalClear (Rigaku Corp., 2002)'
_computing_data_collection 'CrystalClear (Rigaku Corp., 2002)'
_computing_data_reduction 'CrystalClear (Rigaku Corp., 2002)'
_computing_molecular_graphics 'Olex2 (Dolomanov et al., 2009)'
_computing_publication_material 'Olex2 (Dolomanov et al., 2009)'
_computing_structure_refinement 'Siemens SHELXTL^TM^ 5'
_computing_structure_solution 'Siemens SHELXTL^TM^ 5'
_diffrn_ambient_temperature 293(2)
_diffrn_measured_fraction_theta_full 0.996
_diffrn_measured_fraction_theta_max 0.996
_diffrn_measurement_device_type 'Rigaku Mercury CCD'
_diffrn_measurement_method \w
_diffrn_radiation_monochromator graphite
_diffrn_radiation_type MoK\a
_diffrn_radiation_wavelength 0.71073
_diffrn_reflns_av_R_equivalents 0.0469
_diffrn_reflns_av_unetI/netI 0.0289
_diffrn_reflns_limit_h_max 12
_diffrn_reflns_limit_h_min -12
_diffrn_reflns_limit_k_max 15
_diffrn_reflns_limit_k_min -15
_diffrn_reflns_limit_l_max 8
_diffrn_reflns_limit_l_min -8
_diffrn_reflns_number 9137
_diffrn_reflns_theta_full 25.03
_diffrn_reflns_theta_max 25.03
_diffrn_reflns_theta_min 3.49
_diffrn_source 'rotating-anode generator'
_exptl_absorpt_coefficient_mu 6.702
_exptl_absorpt_correction_T_max 1.00000
_exptl_absorpt_correction_T_min 0.53446
_exptl_absorpt_correction_type multi-scan
_exptl_absorpt_process_details 'Sphere (CrystalClear)'
_exptl_crystal_colour colorless
_exptl_crystal_density_diffrn 2.517
_exptl_crystal_density_method 'not measured'
_exptl_crystal_description block
_exptl_crystal_F_000 696
_exptl_crystal_size_max 0.15
_exptl_crystal_size_mid 0.15
_exptl_crystal_size_min 0.12
_refine_diff_density_max 0.931
_refine_diff_density_min -0.574
_refine_diff_density_rms 0.131
_refine_ls_extinction_coef 0.0138(6)
_refine_ls_extinction_expression Fc^*^=kFc[1+0.001xFc^2^\l^3^/sin(2\q)]^-1/4^
_refine_ls_extinction_method SHELXL
_refine_ls_goodness_of_fit_ref 1.032
_refine_ls_hydrogen_treatment mixed
_refine_ls_matrix_type full
_refine_ls_number_parameters 145
_refine_ls_number_reflns 1715
_refine_ls_number_restraints 3
_refine_ls_restrained_S_all 1.031
_refine_ls_R_factor_all 0.0230
_refine_ls_R_factor_gt 0.0206
_refine_ls_shift/su_max 0.001
_refine_ls_shift/su_mean 0.000
_refine_ls_structure_factor_coef Fsqd
_refine_ls_weighting_details 'calc w=1/[\s^2^(Fo^2^)+(0.0343P)^2^+0.8365P] where P=(Fo^2^+2Fc^2^)/3'
_refine_ls_weighting_scheme calc
_refine_ls_wR_factor_gt 0.0555
_refine_ls_wR_factor_ref 0.0571
_reflns_number_gt 1597
_reflns_number_total 1715
_reflns_threshold_expression >2sigma(I)
_cod_data_source_file c6dt03358j2.cif
_cod_data_source_block Comp-6
_cod_original_sg_symbol_H-M 'P 21/c'
_cod_database_code 7702110
_olex2_refinement_description
;
1. Fixed Uiso
 At 1.2 times of:
  All C(H) groups
2. Restrained distances
 H1WA-O1W
 0.95 with sigma of 0.01
 H1WB-O1W
 0.95 with sigma of 0.01
 H1WA-H1WB
 1.55 with sigma of 0.01
3.a Aromatic/amide H refined with riding coordinates:
 C12(H12A), C13(H13A), C15(H15A), C16(H16A)
;
_olex2_submission_special_instructions 'No special instructions were received'

loop_
_space_group_symop_id
_space_group_symop_operation_xyz
1 'x, y, z'
2 '-x, y+1/2, -z+1/2'
3 '-x, -y, -z'
4 'x, -y-1/2, z-1/2'

loop_
_atom_site_label
_atom_site_type_symbol
_atom_site_fract_x
_atom_site_fract_y
_atom_site_fract_z
_atom_site_U_iso_or_equiv
_atom_site_adp_type
_atom_site_occupancy
_atom_site_calc_flag
_atom_site_refinement_flags_posn
Eu1 Eu 0.399213(17) 0.876556(15) 0.19472(3) 0.00836(13) Uani 1 d .
Cl1 Cl 0.51860(10) 0.71518(8) 0.42378(15) 0.0185(2) Uani 1 d .
O11 O 0.2240(3) 0.7736(2) 0.0569(4) 0.0209(7) Uani 1 d .
O12 O 0.2910(3) 0.6325(2) -0.0660(4) 0.0154(7) Uani 1 d .
O13 O -0.3906(2) 0.5700(2) -0.2126(4) 0.0158(7) Uani 1 d .
O14 O -0.3264(3) 0.4783(2) -0.4354(4) 0.0213(7) Uani 1 d .
C11 C 0.0709(4) 0.6511(3) -0.0962(6) 0.0136(9) Uani 1 d .
C12 C -0.0282(4) 0.7049(3) -0.0517(6) 0.0193(9) Uani 1 d .
H12A H -0.0127 0.7655 0.0201 0.023 Uiso 1 calc R
C13 C -0.1510(4) 0.6686(3) -0.1142(6) 0.0170(9) Uani 1 d .
H13A H -0.2178 0.7045 -0.0833 0.020 Uiso 1 calc R
C14 C -0.1741(4) 0.5772(3) -0.2245(5) 0.0126(9) Uani 1 d .
C15 C -0.0737(4) 0.5247(3) -0.2696(6) 0.0167(9) Uani 1 d .
H15A H -0.0883 0.4648 -0.3436 0.020 Uiso 1 calc R
C16 C 0.0478(4) 0.5611(3) -0.2050(6) 0.0151(9) Uani 1 d .
H16A H 0.1149 0.5250 -0.2346 0.018 Uiso 1 calc R
C17 C 0.2044(4) 0.6889(3) -0.0301(6) 0.0129(8) Uani 1 d .
C18 C -0.3055(4) 0.5390(3) -0.2952(5) 0.0119(8) Uani 1 d .
O1W O 0.3774(3) 1.0470(2) 0.3203(5) 0.0277(8) Uani 1 d D
H1WB H 0.409(5) 1.107(2) 0.271(7) 0.026(14) Uiso 1 d D
H1WA H 0.350(6) 1.064(4) 0.433(5) 0.06(2) Uiso 1 d D

loop_
_atom_site_aniso_label
_atom_site_aniso_U_11
_atom_site_aniso_U_22
_atom_site_aniso_U_33
_atom_site_aniso_U_23
_atom_site_aniso_U_13
_atom_site_aniso_U_12
Eu1 0.00348(17) 0.00988(16) 0.01078(17) 0.00046(7) -0.00031(10) -0.00012(7)
Cl1 0.0186(6) 0.0169(5) 0.0222(5) 0.0081(4) 0.0095(4) 0.0066(4)
O11 0.0097(15) 0.0226(17) 0.0299(17) -0.0125(13) 0.0036(13) -0.0062(13)
O12 0.0071(16) 0.0216(16) 0.0179(16) -0.0007(12) 0.0038(13) -0.0004(12)
O13 0.0084(16) 0.0191(17) 0.0192(16) 0.0040(12) 0.0017(13) 0.0023(12)
O14 0.0167(17) 0.0243(17) 0.0198(16) -0.0085(13) -0.0021(13) -0.0049(13)
C11 0.008(2) 0.018(2) 0.014(2) -0.0001(17) 0.0014(17) -0.0030(18)
C12 0.013(2) 0.020(2) 0.025(2) -0.0099(18) 0.0034(19) -0.0054(18)
C13 0.006(2) 0.019(2) 0.026(2) -0.0097(19) 0.0024(18) 0.0024(17)
C14 0.009(2) 0.017(2) 0.010(2) -0.0009(17) -0.0010(16) -0.0017(17)
C15 0.014(2) 0.017(2) 0.019(2) -0.0059(17) 0.0041(18) -0.0007(18)
C16 0.007(2) 0.018(2) 0.019(2) -0.0033(17) 0.0021(17) 0.0041(17)
C17 0.011(2) 0.015(2) 0.0129(19) -0.0003(17) 0.0021(17) -0.0030(18)
C18 0.012(2) 0.0110(19) 0.011(2) 0.0050(16) -0.0001(17) 0.0012(17)
O1W 0.047(2) 0.0127(15) 0.0281(18) -0.0018(13) 0.0194(17) -0.0045(15)

loop_
_atom_type_symbol
_atom_type_description
_atom_type_scat_dispersion_real
_atom_type_scat_dispersion_imag
_atom_type_scat_source
C C 0.0033 0.0016 'International Tables Vol C Tables 4.2.6.8 and 6.1.1.4'
H H 0.0000 0.0000 'International Tables Vol C Tables 4.2.6.8 and 6.1.1.4'
O O 0.0106 0.0060 'International Tables Vol C Tables 4.2.6.8 and 6.1.1.4'
Cl Cl 0.1484 0.1585 'International Tables Vol C Tables 4.2.6.8 and 6.1.1.4'
Eu Eu -0.1578 3.6682 'International Tables Vol C Tables 4.2.6.8 and 6.1.1.4'

loop_
_geom_angle_atom_site_label_1
_geom_angle_atom_site_label_2
_geom_angle_atom_site_label_3
_geom_angle
_geom_angle_site_symmetry_1
_geom_angle_site_symmetry_3
Cl1 Eu1 Cl1 82.01(2) . 4_575
O11 Eu1 Cl1 86.16(7) . 4_575
O11 Eu1 Cl1 92.58(8) . .
O11 Eu1 O1W 122.25(11) . .
O12 Eu1 Cl1 152.27(7) 4_576 4_575
O12 Eu1 Cl1 76.97(7) 4_576 .
O12 Eu1 O11 77.02(10) 4_576 .
O12 Eu1 O13 116.29(10) 4_576 4_676
O12 Eu1 O1W 69.98(10) 4_576 .
O13 Eu1 Cl1 75.10(7) 4_676 4_575
O13 Eu1 Cl1 76.19(8) 4_676 .
O13 Eu1 O11 159.20(10) 4_676 .
O13 Eu1 O1W 78.37(11) 4_676 .
O14 Eu1 Cl1 79.27(8) 2_554 4_575
O14 Eu1 Cl1 161.10(8) 2_554 .
O14 Eu1 O11 83.66(11) 2_554 .
O14 Eu1 O12 119.78(11) 2_554 4_576
O14 Eu1 O13 101.26(11) 2_554 4_676
O14 Eu1 O1W 74.12(11) 2_554 .
O1W Eu1 Cl1 122.69(8) . .
O1W Eu1 Cl1 137.55(8) . 4_575
Eu1 Cl1 Eu1 119.37(4) . 4_576
C17 O11 Eu1 137.1(3) . .
C17 O12 Eu1 135.8(3) . 4_575
C18 O13 Eu1 137.1(2) . 4_475
C18 O14 Eu1 170.2(3) . 2_544
C12 C11 C16 120.0(4) . .
C12 C11 C17 121.0(4) . .
C16 C11 C17 119.1(4) . .
C11 C12 H12A 120.0 . .
C11 C12 C13 120.1(4) . .
C13 C12 H12A 120.0 . .
C12 C13 H13A 120.1 . .
C12 C13 C14 119.8(4) . .
C14 C13 H13A 120.1 . .
C13 C14 C18 120.1(4) . .
C15 C14 C13 119.4(4) . .
C15 C14 C18 120.4(4) . .
C14 C15 H15A 119.9 . .
C16 C15 C14 120.2(4) . .
C16 C15 H15A 119.9 . .
C11 C16 H16A 119.7 . .
C15 C16 C11 120.6(4) . .
C15 C16 H16A 119.7 . .
O11 C17 O12 123.7(4) . .
O11 C17 C11 118.8(4) . .
O12 C17 C11 117.5(4) . .
O13 C18 C14 118.9(3) . .
O14 C18 O13 123.4(4) . .
O14 C18 C14 117.6(3) . .
Eu1 O1W H1WB 122(3) . .
Eu1 O1W H1WA 127(3) . .
H1WB O1W H1WA 110.1(16) . .

loop_
_geom_bond_atom_site_label_1
_geom_bond_atom_site_label_2
_geom_bond_distance
_geom_bond_site_symmetry_2
Eu1 Cl1 2.7788(10) .
Eu1 Cl1 2.8253(10) 4_575
Eu1 O11 2.346(3) .
Eu1 O12 2.289(3) 4_576
Eu1 O13 2.333(3) 4_676
Eu1 O14 2.258(3) 2_554
Eu1 O1W 2.409(3) .
Cl1 Eu1 2.8253(10) 4_576
O11 C17 1.252(5) .
O12 Eu1 2.289(3) 4_575
O12 C17 1.263(5) .
O13 Eu1 2.333(3) 4_475
O13 C18 1.272(5) .
O14 Eu1 2.258(3) 2_544
O14 C18 1.249(5) .
C11 C12 1.380(6) .
C11 C16 1.388(6) .
C11 C17 1.501(6) .
C12 H12A 0.9300 .
C12 C13 1.389(6) .
C13 H13A 0.9300 .
C13 C14 1.408(6) .
C14 C15 1.386(6) .
C14 C18 1.486(6) .
C15 H15A 0.9300 .
C15 C16 1.377(6) .
C16 H16A 0.9300 .
O1W H1WB 0.945(10) .
O1W H1WA 0.948(10) .

loop_
_geom_torsion_atom_site_label_1
_geom_torsion_atom_site_label_2
_geom_torsion_atom_site_label_3
_geom_torsion_atom_site_label_4
_geom_torsion
_geom_torsion_site_symmetry_1
_geom_torsion_site_symmetry_4
Eu1 O11 C17 O12 0.3(7) . .
Eu1 O11 C17 C11 -179.8(3) . .
Eu1 O12 C17 O11 -85.8(5) 4_575 .
Eu1 O12 C17 C11 94.2(4) 4_575 .
Eu1 O13 C18 O14 -40.8(6) 4_475 .
Eu1 O13 C18 C14 138.5(3) 4_475 .
Eu1 O14 C18 O13 18.6(19) 2_544 .
Eu1 O14 C18 C14 -160.6(14) 2_544 .
Cl1 Eu1 Cl1 Eu1 -146.10(4) 4_575 4_576
Cl1 Eu1 O11 C17 27.3(4) 4_575 .
Cl1 Eu1 O11 C17 -54.5(4) . .
O11 Eu1 Cl1 Eu1 -60.34(8) . 4_576
O12 Eu1 Cl1 Eu1 15.70(8) 4_576 4_576
O12 Eu1 O11 C17 -130.5(4) 4_576 .
O13 Eu1 Cl1 Eu1 137.37(8) 4_676 4_576
O13 Eu1 O11 C17 1.8(6) 4_676 .
O14 Eu1 Cl1 Eu1 -138.2(2) 2_554 4_576
O14 Eu1 O11 C17 106.9(4) 2_554 .
C11 C12 C13 C14 -0.6(7) . .
C12 C11 C16 C15 0.0(7) . .
C12 C11 C17 O11 -4.1(6) . .
C12 C11 C17 O12 175.8(4) . .
C12 C13 C14 C15 -0.1(7) . .
C12 C13 C14 C18 -178.8(4) . .
C13 C14 C15 C16 0.8(6) . .
C13 C14 C18 O13 -20.1(6) . .
C13 C14 C18 O14 159.2(4) . .
C14 C15 C16 C11 -0.7(6) . .
C15 C14 C18 O13 161.2(4) . .
C15 C14 C18 O14 -19.5(6) . .
C16 C11 C12 C13 0.6(7) . .
C16 C11 C17 O11 175.3(4) . .
C16 C11 C17 O12 -4.8(6) . .
C17 C11 C12 C13 -180.0(4) . .
C17 C11 C16 C15 -179.4(4) . .
C18 C14 C15 C16 179.4(4) . .
O1W Eu1 Cl1 Eu1 71.23(11) . 4_576
O1W Eu1 O11 C17 173.6(4) . .
